data_4071455
loop_
_publ_author_name
'Onishi, Yoshifumi'
'Katao, Shohei'
'Fujiki, Michiya'
'Nomura, Kotohiro'

_publ_section_title
;
 Synthesis and Structural Analysis of (Arylimido)vanadium(V) Complexes
 Containing Phenoxyimine Ligands: New, Efficient Catalyst Precursors for
 Ethylene Polymerization
;
_journal_issue 11
_journal_name_full Organometallics
_journal_page_first 2590
_journal_paper_doi 10.1021/om800177g
_journal_volume 27
_journal_year 2008
_chemical_formula_moiety 'C27 H31 Cl2 N2 O V '
_chemical_formula_sum 'C27 H31 Cl2 N2 O V'
_chemical_formula_weight 521.40
_space_group_IT_number 9
_symmetry_cell_setting monoclinic
_symmetry_Int_Tables_number 9
_symmetry_space_group_name_Hall 'C -2yc'
_symmetry_space_group_name_H-M 'C 1 c 1'
_cell_angle_alpha 90.0000
_cell_angle_beta 121.044(2)
_cell_angle_gamma 90.0000
_cell_formula_units_Z 4
_cell_length_a 19.4008(14)
_cell_length_b 9.8601(6)
_cell_length_c 16.1374(8)
_cell_measurement_reflns_used 8414
_cell_measurement_temperature 243.1
_cell_measurement_theta_max 27.4
_cell_measurement_theta_min 3.1
_cell_volume 2644.8(3)
_computing_cell_refinement PROCESS-AUTO
_computing_data_collection PROCESS-AUTO
_computing_data_reduction CrystalStructure
_computing_publication_material 'CrystalStructure 3.8'
_computing_structure_refinement CRYSTALS
_computing_structure_solution SIR92
_diffrn_detector_area_resol_mean 10.00
_diffrn_measured_fraction_theta_full 0.996
_diffrn_measured_fraction_theta_max 0.996
_diffrn_measurement_device_type 'Rigaku RAXIS-RAPID'
_diffrn_measurement_method \w
_diffrn_radiation_type 'Mo K\a'
_diffrn_radiation_wavelength 0.71075
_diffrn_reflns_av_R_equivalents 0.070
_diffrn_reflns_limit_h_max 25
_diffrn_reflns_limit_h_min -25
_diffrn_reflns_limit_k_max 12
_diffrn_reflns_limit_k_min -12
_diffrn_reflns_limit_l_max 18
_diffrn_reflns_limit_l_min -20
_diffrn_reflns_number 12707
_diffrn_reflns_theta_full 27.44
_diffrn_reflns_theta_max 27.44
_exptl_absorpt_coefficient_mu 0.598
_exptl_absorpt_correction_T_max 0.959
_exptl_absorpt_correction_T_min 0.465
_exptl_absorpt_correction_type multi-scan
_exptl_absorpt_process_details
;
    Higashi, T. (1995). Program for Absorption Correction.
    Rigaku Corporation, Tokyo, Japan.
;
_exptl_crystal_colour black
_exptl_crystal_density_diffrn 1.309
_exptl_crystal_density_method 'not measured'
_exptl_crystal_description block
_exptl_crystal_F_000 1088.00
_exptl_crystal_size_max 0.20
_exptl_crystal_size_mid 0.15
_exptl_crystal_size_min 0.07
_refine_diff_density_max 0.22
_refine_diff_density_min -0.26
_refine_ls_extinction_method none
_refine_ls_goodness_of_fit_ref 1.016
_refine_ls_hydrogen_treatment refall
_refine_ls_number_parameters 329
_refine_ls_number_reflns 1736
_refine_ls_R_factor_gt 0.0323
_refine_ls_shift/su_max 0.0000
_refine_ls_structure_factor_coef Fsqd
_refine_ls_weighting_details 'w = 1/[0.9000\s(Fo^2^)]/(4Fo^2^)'
_refine_ls_weighting_scheme calc
_refine_ls_wR_factor_ref 0.0560
_reflns_number_gt 1721
_reflns_number_total 3005
_reflns_threshold_expression F^2^>2.0\s(F^2^)
_cod_data_source_file om800177g-file005.cif
_cod_data_source_block '_Onishi-VCl2(NMe2)(OH-NiPr'
_cod_original_formula_sum 'C27 H31 Cl2 N2 O V '
_cod_database_code 4071455

loop_
_symmetry_equiv_pos_site_id
_symmetry_equiv_pos_as_xyz
1 +X,+Y,+Z
2 +X,-Y,1/2+Z
3 1/2+X,1/2+Y,+Z
4 1/2+X,1/2-Y,1/2+Z

loop_
_atom_site_label
_atom_site_type_symbol
_atom_site_fract_x
_atom_site_fract_y
_atom_site_fract_z
_atom_site_U_iso_or_equiv
_atom_site_adp_type
_atom_site_occupancy
_atom_site_symmetry_multiplicity
_atom_site_calc_flag
_atom_site_refinement_flags
V(1) V 0.46521(7) 0.01042(8) 0.99959(7) 0.0371(2) Uani 1.00 1 d .
Cl(1) Cl 0.45296(10) -0.17720(13) 1.06982(10) 0.0519(4) Uani 1.00 1 d .
Cl(2) Cl 0.59077(10) -0.04924(16) 1.03606(11) 0.0624(4) Uani 1.00 1 d .
O(1) O 0.43869(19) 0.0703(3) 0.8816(2) 0.0429(10) Uani 1.00 1 d .
N(1) N 0.3344(2) 0.0357(3) 0.9398(2) 0.0336(12) Uani 1.00 1 d .
N(2) N 0.4909(2) 0.1378(3) 1.0767(2) 0.0408(12) Uani 1.00 1 d .
C(1) C 0.3918(3) 0.1720(5) 0.8239(3) 0.0394(15) Uani 1.00 1 d .
C(2) C 0.3179(3) 0.1984(4) 0.8158(3) 0.0348(14) Uani 1.00 1 d .
C(3) C 0.2684(3) 0.3000(4) 0.7536(3) 0.0418(15) Uani 1.00 1 d .
C(4) C 0.2932(3) 0.3773(5) 0.7027(3) 0.0532(18) Uani 1.00 1 d .
C(5) C 0.3656(3) 0.3493(6) 0.7105(3) 0.057(2) Uani 1.00 1 d .
C(6) C 0.4155(3) 0.2476(5) 0.7695(3) 0.0532(18) Uani 1.00 1 d .
C(7) C 0.2918(2) 0.1166(4) 0.8688(2) 0.0328(14) Uani 1.00 1 d .
C(8) C 0.2867(2) -0.0291(4) 0.9758(3) 0.0347(14) Uani 1.00 1 d .
C(9) C 0.2511(2) -0.1536(4) 0.9399(3) 0.0396(15) Uani 1.00 1 d .
C(10) C 0.2006(3) -0.2051(5) 0.9705(3) 0.0529(18) Uani 1.00 1 d .
C(11) C 0.1878(3) -0.1341(6) 1.0350(3) 0.055(2) Uani 1.00 1 d .
C(12) C 0.2250(3) -0.0117(6) 1.0709(3) 0.0557(19) Uani 1.00 1 d .
C(13) C 0.2769(3) 0.0451(4) 1.0448(3) 0.0405(15) Uani 1.00 1 d .
C(14) C 0.2635(3) -0.2324(4) 0.8676(3) 0.0470(16) Uani 1.00 1 d .
C(15) C 0.2837(3) -0.3807(5) 0.8963(4) 0.076(2) Uani 1.00 1 d .
C(16) C 0.1876(3) -0.2203(5) 0.7656(3) 0.064(2) Uani 1.00 1 d .
C(17) C 0.3184(3) 0.1782(5) 1.0847(3) 0.0464(16) Uani 1.00 1 d .
C(18) C 0.3508(3) 0.1930(6) 1.1954(3) 0.075(2) Uani 1.00 1 d .
C(19) C 0.2655(3) 0.3001(5) 1.0323(3) 0.068(2) Uani 1.00 1 d .
C(20) C 0.5165(3) 0.2405(5) 1.1449(3) 0.0399(15) Uani 1.00 1 d .
C(21) C 0.5482(3) 0.2046(5) 1.2428(3) 0.0486(18) Uani 1.00 1 d .
C(22) C 0.5686(3) 0.3093(7) 1.3096(3) 0.063(2) Uani 1.00 1 d .
C(23) C 0.5613(3) 0.4423(6) 1.2815(4) 0.066(2) Uani 1.00 1 d .
C(24) C 0.5317(3) 0.4754(5) 1.1862(4) 0.068(2) Uani 1.00 1 d .
C(25) C 0.5093(3) 0.3756(5) 1.1157(3) 0.0479(17) Uani 1.00 1 d .
C(26) C 0.5561(3) 0.0589(5) 1.2721(3) 0.066(2) Uani 1.00 1 d .
C(27) C 0.4763(3) 0.4123(5) 1.0116(3) 0.0684(19) Uani 1.00 1 d .
H(1) H 0.2119 0.3179 0.7456 0.049 Uiso 1.00 1 c R
H(2) H 0.2570 0.4570 0.6584 0.062 Uiso 1.00 1 c R
H(3) H 0.3832 0.4069 0.6698 0.072 Uiso 1.00 1 c R
H(4) H 0.4703 0.2276 0.7737 0.070 Uiso 1.00 1 c R
H(5) H 0.2362 0.1429 0.8469 0.039 Uiso 1.00 1 c R
H(6) H 0.1720 -0.2989 0.9442 0.062 Uiso 1.00 1 c R
H(7) H 0.1499 -0.1738 1.0575 0.070 Uiso 1.00 1 c R
H(8) H 0.2141 0.0412 1.1195 0.073 Uiso 1.00 1 c R
H(9) H 0.3120 -0.1890 0.8642 0.056 Uiso 1.00 1 c R
H(10) H 0.2373 -0.4255 0.8884 0.091 Uiso 1.00 1 c R
H(11) H 0.3002 -0.4228 0.8564 0.091 Uiso 1.00 1 c R
H(12) H 0.3258 -0.3863 0.9620 0.091 Uiso 1.00 1 c R
H(13) H 0.1774 -0.1275 0.7476 0.077 Uiso 1.00 1 c R
H(14) H 0.1958 -0.2682 0.7204 0.077 Uiso 1.00 1 c R
H(15) H 0.1428 -0.2578 0.7663 0.077 Uiso 1.00 1 c R
H(16) H 0.3721 0.1875 1.0831 0.054 Uiso 1.00 1 c R
H(17) H 0.3641 0.2852 1.2142 0.092 Uiso 1.00 1 c R
H(18) H 0.3103 0.1646 1.2080 0.092 Uiso 1.00 1 c R
H(19) H 0.3973 0.1382 1.2313 0.092 Uiso 1.00 1 c R
H(20) H 0.2937 0.3810 1.0630 0.078 Uiso 1.00 1 c R
H(21) H 0.2523 0.2998 0.9669 0.078 Uiso 1.00 1 c R
H(22) H 0.2175 0.2956 1.0344 0.078 Uiso 1.00 1 c R
H(23) H 0.5902 0.2860 1.3824 0.071 Uiso 1.00 1 c R
H(24) H 0.5780 0.5193 1.3334 0.072 Uiso 1.00 1 c R
H(25) H 0.5259 0.5780 1.1663 0.070 Uiso 1.00 1 c R
H(26) H 0.5911 0.0137 1.2563 0.077 Uiso 1.00 1 c R
H(27) H 0.5775 0.0536 1.3399 0.077 Uiso 1.00 1 c R
H(28) H 0.5047 0.0168 1.2390 0.077 Uiso 1.00 1 c R
H(29) H 0.4742 0.5082 1.0052 0.076 Uiso 1.00 1 c R
H(30) H 0.5095 0.3760 0.9897 0.076 Uiso 1.00 1 c R
H(31) H 0.4235 0.3760 0.9738 0.076 Uiso 1.00 1 c R

loop_
_atom_site_aniso_label
_atom_site_aniso_U_11
_atom_site_aniso_U_22
_atom_site_aniso_U_33
_atom_site_aniso_U_12
_atom_site_aniso_U_13
_atom_site_aniso_U_23
V(1) 0.0351(5) 0.0386(5) 0.0390(4) 0.0068(4) 0.0202(3) 0.0022(4)
Cl(1) 0.0515(9) 0.0417(8) 0.0571(7) 0.0065(7) 0.0239(6) 0.0122(6)
Cl(2) 0.0438(10) 0.0827(10) 0.0642(8) 0.0231(9) 0.0304(8) 0.0117(8)
O(1) 0.039(2) 0.051(2) 0.0457(18) 0.0113(18) 0.0272(17) 0.0059(17)
N(1) 0.033(2) 0.037(2) 0.034(2) 0.004(2) 0.019(2) -0.0005(18)
N(2) 0.035(2) 0.040(2) 0.049(2) 0.003(2) 0.023(2) -0.002(2)
C(1) 0.043(3) 0.038(3) 0.037(2) 0.005(2) 0.021(2) -0.001(2)
C(2) 0.037(3) 0.033(2) 0.035(2) -0.001(2) 0.019(2) -0.002(2)
C(3) 0.043(3) 0.038(3) 0.042(2) 0.005(2) 0.020(2) 0.004(2)
C(4) 0.060(4) 0.050(3) 0.046(3) 0.004(3) 0.024(3) 0.012(2)
C(5) 0.061(4) 0.065(4) 0.055(3) 0.005(3) 0.037(3) 0.014(2)
C(6) 0.059(4) 0.060(3) 0.056(3) 0.007(3) 0.040(3) 0.013(2)
C(7) 0.032(3) 0.033(2) 0.032(2) 0.004(2) 0.015(2) -0.004(2)
C(8) 0.031(2) 0.036(3) 0.040(2) 0.009(2) 0.020(2) 0.015(2)
C(9) 0.038(3) 0.033(3) 0.048(2) 0.003(2) 0.022(2) 0.005(2)
C(10) 0.044(3) 0.051(3) 0.060(3) -0.002(2) 0.024(3) 0.019(2)
C(11) 0.043(3) 0.072(4) 0.060(3) 0.009(3) 0.034(3) 0.025(3)
C(12) 0.057(4) 0.071(4) 0.053(3) 0.012(3) 0.039(3) 0.014(3)
C(13) 0.037(3) 0.049(3) 0.039(2) 0.010(2) 0.022(2) 0.006(2)
C(14) 0.042(3) 0.039(3) 0.058(3) -0.006(2) 0.025(2) -0.004(2)
C(15) 0.074(5) 0.050(3) 0.103(4) -0.003(3) 0.044(4) -0.011(3)
C(16) 0.065(4) 0.064(4) 0.063(3) -0.007(3) 0.033(3) -0.012(3)
C(17) 0.033(3) 0.058(3) 0.045(2) 0.004(2) 0.018(2) -0.008(2)
C(18) 0.068(5) 0.105(5) 0.056(3) -0.002(4) 0.035(3) -0.019(3)
C(19) 0.076(5) 0.053(3) 0.067(3) 0.006(3) 0.032(3) -0.018(2)
C(20) 0.027(3) 0.044(3) 0.046(2) -0.002(2) 0.016(2) -0.013(2)
C(21) 0.037(3) 0.050(3) 0.058(3) -0.003(2) 0.024(2) -0.006(2)
C(22) 0.043(3) 0.085(5) 0.050(3) -0.001(3) 0.015(2) -0.026(3)
C(23) 0.051(4) 0.060(4) 0.070(4) -0.004(3) 0.018(3) -0.029(3)
C(24) 0.045(3) 0.041(3) 0.089(4) 0.007(2) 0.015(3) -0.016(3)
C(25) 0.027(3) 0.038(3) 0.066(3) 0.001(2) 0.016(2) -0.007(2)
C(26) 0.070(5) 0.072(4) 0.051(3) 0.003(3) 0.029(3) -0.002(3)
C(27) 0.070(4) 0.046(3) 0.075(3) 0.002(3) 0.027(3) 0.007(3)

loop_
_atom_type_symbol
_atom_type_description
_atom_type_scat_dispersion_real
_atom_type_scat_dispersion_imag
_atom_type_scat_source
C C 0.003 0.002
;
International Tables for Crystallography
(1992, Vol. C, Tables 4.2.6.8 and 6.1.1.4)
;
H H 0.000 0.000
;
International Tables for Crystallography
(1992, Vol. C, Table 6.1.1.4)
;
Cl Cl 0.148 0.159
;
International Tables for Crystallography
(1992, Vol. C, Tables 4.2.6.8 and 6.1.1.4)
;
N N 0.006 0.003
;
International Tables for Crystallography
(1992, Vol. C, Tables 4.2.6.8 and 6.1.1.4)
;
O O 0.011 0.006
;
International Tables for Crystallography
(1992, Vol. C, Tables 4.2.6.8 and 6.1.1.4)
;
V V 0.300 0.529
;
International Tables for Crystallography
(1992, Vol. C, Tables 4.2.6.8 and 6.1.1.4)
;

loop_
_geom_angle_atom_site_label_1
_geom_angle_atom_site_label_2
_geom_angle_atom_site_label_3
_geom_angle
_geom_angle_publ_flag
Cl(1) V(1) Cl(2) 91.97(7) yes
Cl(1) V(1) O(1) 139.35(11) yes
Cl(1) V(1) N(1) 85.23(12) yes
Cl(1) V(1) N(2) 108.36(17) yes
Cl(2) V(1) O(1) 92.43(14) yes
Cl(2) V(1) N(1) 167.87(11) yes
Cl(2) V(1) N(2) 97.77(17) yes
O(1) V(1) N(1) 82.18(16) yes
O(1) V(1) N(2) 111.01(18) yes
N(1) V(1) N(2) 94.31(19) yes
V(1) O(1) C(1) 134.2(3) yes
V(1) N(1) C(7) 121.5(4) yes
V(1) N(1) C(8) 126.3(2) yes
C(7) N(1) C(8) 112.1(4) yes
V(1) N(2) C(20) 176.7(3) yes
O(1) C(1) C(2) 119.8(5) yes
O(1) C(1) C(6) 120.3(5) yes
C(2) C(1) C(6) 119.8(4) yes
C(1) C(2) C(3) 119.7(5) yes
C(1) C(2) C(7) 119.9(4) yes
C(3) C(2) C(7) 120.4(5) yes
C(2) C(3) C(4) 120.4(6) yes
C(3) C(4) C(5) 119.3(4) yes
C(4) C(5) C(6) 122.1(6) yes
C(1) C(6) C(5) 118.8(6) yes
N(1) C(7) C(2) 127.8(5) yes
N(1) C(8) C(9) 120.1(5) yes
N(1) C(8) C(13) 116.8(4) yes
C(9) C(8) C(13) 123.0(5) yes
C(8) C(9) C(10) 117.6(5) yes
C(8) C(9) C(14) 122.2(5) yes
C(10) C(9) C(14) 120.2(4) yes
C(9) C(10) C(11) 120.9(5) yes
C(10) C(11) C(12) 120.3(6) yes
C(11) C(12) C(13) 122.0(6) yes
C(8) C(13) C(12) 116.0(4) yes
C(8) C(13) C(17) 121.8(5) yes
C(12) C(13) C(17) 122.2(5) yes
C(9) C(14) C(15) 112.0(5) yes
C(9) C(14) C(16) 109.7(4) yes
C(15) C(14) C(16) 110.6(3) yes
C(13) C(17) C(18) 112.5(4) yes
C(13) C(17) C(19) 113.2(3) yes
C(18) C(17) C(19) 108.6(4) yes
N(2) C(20) C(21) 118.4(4) yes
N(2) C(20) C(25) 119.8(4) yes
C(21) C(20) C(25) 121.8(4) yes
C(20) C(21) C(22) 117.7(4) yes
C(20) C(21) C(26) 120.6(4) yes
C(22) C(21) C(26) 121.7(5) yes
C(21) C(22) C(23) 120.9(5) yes
C(22) C(23) C(24) 120.6(5) yes
C(23) C(24) C(25) 121.4(5) yes
C(20) C(25) C(24) 117.6(5) yes
C(20) C(25) C(27) 121.2(4) yes
C(24) C(25) C(27) 121.2(4) yes
C(2) C(3) H(1) 119.9 no
C(4) C(3) H(1) 119.8 no
C(3) C(4) H(2) 120.3 no
C(5) C(4) H(2) 120.4 no
C(4) C(5) H(3) 118.8 no
C(6) C(5) H(3) 119.1 no
C(1) C(6) H(4) 120.7 no
C(5) C(6) H(4) 120.6 no
N(1) C(7) H(5) 124.5 no
C(2) C(7) H(5) 107.2 no
C(9) C(10) H(6) 119.8 no
C(11) C(10) H(6) 119.2 no
C(10) C(11) H(7) 120.2 no
C(12) C(11) H(7) 119.5 no
C(11) C(12) H(8) 119.1 no
C(13) C(12) H(8) 118.8 no
C(9) C(14) H(9) 109.3 no
C(15) C(14) H(9) 107.9 no
C(16) C(14) H(9) 107.3 no
C(14) C(15) H(10) 109.2 no
C(14) C(15) H(11) 109.8 no
C(14) C(15) H(12) 109.5 no
H(10) C(15) H(11) 109.5 no
H(10) C(15) H(12) 109.5 no
H(11) C(15) H(12) 109.5 no
C(14) C(16) H(13) 109.5 no
C(14) C(16) H(14) 109.5 no
C(14) C(16) H(15) 109.4 no
H(13) C(16) H(14) 109.5 no
H(13) C(16) H(15) 109.5 no
H(14) C(16) H(15) 109.5 no
C(13) C(17) H(16) 112.4 no
C(18) C(17) H(16) 101.5 no
C(19) C(17) H(16) 108.0 no
C(17) C(18) H(17) 109.6 no
C(17) C(18) H(18) 109.1 no
C(17) C(18) H(19) 109.7 no
H(17) C(18) H(18) 109.5 no
H(17) C(18) H(19) 109.5 no
H(18) C(18) H(19) 109.5 no
C(17) C(19) H(20) 109.4 no
C(17) C(19) H(21) 109.4 no
C(17) C(19) H(22) 109.7 no
H(20) C(19) H(21) 109.5 no
H(20) C(19) H(22) 109.5 no
H(21) C(19) H(22) 109.5 no
C(21) C(22) H(23) 119.6 no
C(23) C(22) H(23) 119.5 no
C(22) C(23) H(24) 119.5 no
C(24) C(23) H(24) 119.9 no
C(23) C(24) H(25) 119.2 no
C(25) C(24) H(25) 119.4 no
C(21) C(26) H(26) 109.7 no
C(21) C(26) H(27) 109.2 no
C(21) C(26) H(28) 109.5 no
H(26) C(26) H(27) 109.5 no
H(26) C(26) H(28) 109.5 no
H(27) C(26) H(28) 109.5 no
C(25) C(27) H(29) 109.3 no
C(25) C(27) H(30) 110.2 no
C(25) C(27) H(31) 108.9 no
H(29) C(27) H(30) 109.5 no
H(29) C(27) H(31) 109.5 no
H(30) C(27) H(31) 109.5 no

loop_
_geom_bond_atom_site_label_1
_geom_bond_atom_site_label_2
_geom_bond_distance
_geom_bond_publ_flag
V(1) Cl(1) 2.2452(18) yes
V(1) Cl(2) 2.269(2) yes
V(1) O(1) 1.797(3) yes
V(1) N(1) 2.216(4) yes
V(1) N(2) 1.654(4) yes
O(1) C(1) 1.351(5) yes
N(1) C(7) 1.287(4) yes
N(1) C(8) 1.468(7) yes
N(2) C(20) 1.385(6) yes
C(1) C(2) 1.394(8) yes
C(1) C(6) 1.398(9) yes
C(2) C(3) 1.393(6) yes
C(2) C(7) 1.444(8) yes
C(3) C(4) 1.377(9) yes
C(4) C(5) 1.373(10) yes
C(5) C(6) 1.378(7) yes
C(8) C(9) 1.382(6) yes
C(8) C(13) 1.424(8) yes
C(9) C(10) 1.400(9) yes
C(9) C(14) 1.520(8) yes
C(10) C(11) 1.379(9) yes
C(11) C(12) 1.372(8) yes
C(12) C(13) 1.394(9) yes
C(13) C(17) 1.500(6) yes
C(14) C(15) 1.523(7) yes
C(14) C(16) 1.546(5) yes
C(17) C(18) 1.566(7) yes
C(17) C(19) 1.523(6) yes
C(20) C(21) 1.414(7) yes
C(20) C(25) 1.396(7) yes
C(21) C(22) 1.394(8) yes
C(21) C(26) 1.495(7) yes
C(22) C(23) 1.371(9) yes
C(23) C(24) 1.375(9) yes
C(24) C(25) 1.393(8) yes
C(25) C(27) 1.501(7) yes
C(3) H(1) 1.050 no
C(4) H(2) 1.050 no
C(5) H(3) 1.050 no
C(6) H(4) 1.050 no
C(7) H(5) 0.982 no
C(10) H(6) 1.050 no
C(11) H(7) 1.050 no
C(12) H(8) 1.050 no
C(14) H(9) 1.061 no
C(15) H(10) 0.950 no
C(15) H(11) 0.950 no
C(15) H(12) 0.950 no
C(16) H(13) 0.950 no
C(16) H(14) 0.950 no
C(16) H(15) 0.950 no
C(17) H(16) 1.061 no
C(18) H(17) 0.950 no
C(18) H(18) 0.950 no
C(18) H(19) 0.950 no
C(19) H(20) 0.950 no
C(19) H(21) 0.950 no
C(19) H(22) 0.950 no
C(22) H(23) 1.050 no
C(23) H(24) 1.050 no
C(24) H(25) 1.050 no
C(26) H(26) 0.950 no
C(26) H(27) 0.950 no
C(26) H(28) 0.950 no
C(27) H(29) 0.950 no
C(27) H(30) 0.950 no
C(27) H(31) 0.950 no

loop_
_geom_contact_atom_site_label_1
_geom_contact_atom_site_label_2
_geom_contact_distance
_geom_contact_site_symmetry_2
V(1) C(1) 2.905(4) .
V(1) C(2) 3.414(4) .
V(1) C(7) 3.090(4) .
V(1) C(8) 3.305(6) .
V(1) C(20) 3.038(5) .
Cl(1) Cl(2) 3.246(2) .
Cl(1) N(1) 3.020(3) .
Cl(1) N(2) 3.180(4) .
Cl(1) C(8) 3.129(5) .
Cl(1) C(9) 3.364(5) .
Cl(1) C(14) 3.476(4) .
Cl(2) Cl(1) 3.246(2) .
Cl(2) O(1) 2.954(3) .
Cl(2) N(2) 2.983(5) .
O(1) Cl(2) 2.954(3) .
O(1) N(1) 2.656(6) .
O(1) N(2) 2.845(5) .
O(1) C(2) 2.376(6) .
O(1) C(6) 2.385(6) .
O(1) C(7) 2.787(7) .
N(1) Cl(1) 3.020(3) .
N(1) O(1) 2.656(6) .
N(1) N(2) 2.863(5) .
N(1) C(1) 2.948(8) .
N(1) C(2) 2.453(6) .
N(1) C(9) 2.469(6) .
N(1) C(13) 2.464(8) .
N(1) C(14) 2.929(5) .
N(1) C(17) 2.878(7) .
N(1) C(19) 3.588(8) .
N(2) Cl(1) 3.180(4) .
N(2) Cl(2) 2.983(5) .
N(2) O(1) 2.845(5) .
N(2) N(1) 2.863(5) .
N(2) C(1) 3.517(5) .
N(2) C(7) 3.586(5) .
N(2) C(17) 3.438(8) .
N(2) C(21) 2.404(6) .
N(2) C(25) 2.406(6) .
N(2) C(26) 2.834(6) .
N(2) C(27) 2.864(6) .
C(1) V(1) 2.905(4) .
C(1) N(1) 2.948(8) .
C(1) N(2) 3.517(5) .
C(1) C(3) 2.410(7) .
C(1) C(4) 2.780(6) .
C(1) C(5) 2.389(7) .
C(1) C(7) 2.456(9) .
C(1) C(27) 3.514(7) .
C(2) V(1) 3.414(4) .
C(2) O(1) 2.376(6) .
C(2) N(1) 2.453(6) .
C(2) C(4) 2.403(7) .
C(2) C(5) 2.753(9) .
C(2) C(6) 2.415(10) .
C(3) C(1) 2.410(7) .
C(3) C(5) 2.372(10) .
C(3) C(6) 2.778(9) .
C(3) C(7) 2.462(6) .
C(3) C(11) 3.445(7) 2_554
C(4) C(1) 2.780(6) .
C(4) C(2) 2.403(7) .
C(4) C(6) 2.406(8) .
C(4) C(11) 3.397(7) 2_554
C(5) C(1) 2.389(7) .
C(5) C(2) 2.753(9) .
C(5) C(3) 2.372(10) .
C(6) O(1) 2.385(6) .
C(6) C(2) 2.415(10) .
C(6) C(3) 2.778(9) .
C(6) C(4) 2.406(8) .
C(7) V(1) 3.090(4) .
C(7) O(1) 2.787(7) .
C(7) N(2) 3.586(5) .
C(7) C(1) 2.456(9) .
C(7) C(3) 2.462(6) .
C(7) C(8) 2.288(7) .
C(7) C(9) 3.158(7) .
C(7) C(13) 3.081(8) .
C(7) C(14) 3.483(6) .
C(7) C(17) 3.304(7) .
C(7) C(19) 3.448(8) .
C(8) V(1) 3.305(6) .
C(8) Cl(1) 3.129(5) .
C(8) C(7) 2.288(7) .
C(8) C(10) 2.379(8) .
C(8) C(11) 2.749(9) .
C(8) C(12) 2.390(9) .
C(8) C(14) 2.542(6) .
C(8) C(16) 3.469(6) .
C(8) C(17) 2.555(6) .
C(8) C(19) 3.453(7) .
C(9) Cl(1) 3.364(5) .
C(9) N(1) 2.469(6) .
C(9) C(7) 3.158(7) .
C(9) C(11) 2.418(10) .
C(9) C(12) 2.791(9) .
C(9) C(13) 2.466(6) .
C(9) C(15) 2.523(8) .
C(9) C(16) 2.507(6) .
C(10) C(8) 2.379(8) .
C(10) C(12) 2.386(8) .
C(10) C(13) 2.807(7) .
C(10) C(14) 2.531(10) .
C(10) C(15) 3.003(10) .
C(10) C(16) 3.186(9) .
C(11) C(3) 3.445(7) 2_555
C(11) C(4) 3.397(7) 2_555
C(11) C(8) 2.749(9) .
C(11) C(9) 2.418(10) .
C(11) C(13) 2.419(8) .
C(12) C(8) 2.390(9) .
C(12) C(9) 2.791(9) .
C(12) C(10) 2.386(8) .
C(12) C(17) 2.534(8) .
C(12) C(18) 3.002(7) .
C(12) C(19) 3.310(8) .
C(13) N(1) 2.464(8) .
C(13) C(7) 3.081(8) .
C(13) C(9) 2.466(6) .
C(13) C(10) 2.807(7) .
C(13) C(11) 2.419(8) .
C(13) C(18) 2.550(6) .
C(13) C(19) 2.523(7) .
C(14) Cl(1) 3.476(4) .
C(14) N(1) 2.929(5) .
C(14) C(7) 3.483(6) .
C(14) C(8) 2.542(6) .
C(14) C(10) 2.531(10) .
C(15) C(9) 2.523(8) .
C(15) C(10) 3.003(10) .
C(15) C(16) 2.523(7) .
C(16) C(8) 3.469(6) .
C(16) C(9) 2.507(6) .
C(16) C(10) 3.186(9) .
C(16) C(15) 2.523(7) .
C(16) C(24) 3.553(8) 4_454
C(17) N(1) 2.878(7) .
C(17) N(2) 3.438(8) .
C(17) C(7) 3.304(7) .
C(17) C(8) 2.555(6) .
C(17) C(12) 2.534(8) .
C(17) C(20) 3.499(8) .
C(18) C(12) 3.002(7) .
C(18) C(13) 2.550(6) .
C(18) C(19) 2.508(6) .
C(18) C(21) 3.498(9) .
C(19) N(1) 3.588(8) .
C(19) C(7) 3.448(8) .
C(19) C(8) 3.453(7) .
C(19) C(12) 3.310(8) .
C(19) C(13) 2.523(7) .
C(19) C(18) 2.508(6) .
C(20) V(1) 3.038(5) .
C(20) C(17) 3.499(8) .
C(20) C(22) 2.403(7) .
C(20) C(23) 2.757(8) .
C(20) C(24) 2.386(7) .
C(20) C(26) 2.527(7) .
C(20) C(27) 2.525(7) .
C(21) N(2) 2.404(6) .
C(21) C(18) 3.498(9) .
C(21) C(23) 2.405(8) .
C(21) C(24) 2.786(7) .
C(21) C(25) 2.455(7) .
C(22) C(20) 2.403(7) .
C(22) C(24) 2.385(8) .
C(22) C(25) 2.798(8) .
C(22) C(26) 2.524(8) .
C(23) C(20) 2.757(8) .
C(23) C(21) 2.405(8) .
C(23) C(25) 2.414(8) .
C(24) C(16) 3.553(8) 4_555
C(24) C(20) 2.386(7) .
C(24) C(21) 2.786(7) .
C(24) C(22) 2.385(8) .
C(24) C(27) 2.522(8) .
C(25) N(2) 2.406(6) .
C(25) C(21) 2.455(7) .
C(25) C(22) 2.798(8) .
C(25) C(23) 2.414(8) .
C(26) N(2) 2.834(6) .
C(26) C(20) 2.527(7) .
C(26) C(22) 2.524(8) .
C(27) N(2) 2.864(6) .
C(27) C(1) 3.514(7) .
C(27) C(20) 2.525(7) .
C(27) C(24) 2.522(8) .
V(1) H(9) 3.282 .
V(1) H(16) 3.260 .
V(1) H(26) 3.563 .
V(1) H(28) 3.530 .
Cl(1) H(3) 3.438 2_555
Cl(1) H(4) 3.169 2_555
Cl(1) H(9) 3.024 .
Cl(1) H(12) 2.989 .
Cl(1) H(15) 3.462 4_545
Cl(1) H(25) 2.825 1_545
Cl(1) H(26) 3.386 .
Cl(1) H(28) 3.049 .
Cl(1) H(29) 3.365 1_545
Cl(2) H(2) 2.926 4_555
Cl(2) H(14) 3.160 4_545
Cl(2) H(22) 2.907 3_545
Cl(2) H(23) 3.401 2_554
Cl(2) H(27) 3.042 2_554
O(1) H(4) 2.629 .
O(1) H(9) 3.456 .
O(1) H(18) 3.496 2_554
O(1) H(19) 2.958 2_554
O(1) H(27) 3.327 2_554
O(1) H(28) 3.273 2_554
O(1) H(30) 3.398 .
O(1) H(31) 3.441 .
N(1) H(5) 2.013 .
N(1) H(9) 2.458 .
N(1) H(13) 3.427 .
N(1) H(16) 2.524 .
N(1) H(21) 3.197 .
N(2) H(16) 2.408 .
N(2) H(26) 2.804 .
N(2) H(28) 2.762 .
N(2) H(30) 2.853 .
N(2) H(31) 2.783 .
C(1) H(1) 3.360 .
C(1) H(3) 3.339 .
C(1) H(4) 2.134 .
C(1) H(5) 3.239 .
C(1) H(19) 3.430 2_554
C(1) H(30) 3.181 .
C(1) H(31) 2.957 .
C(2) H(1) 2.121 .
C(2) H(2) 3.355 .
C(2) H(4) 3.371 .
C(2) H(5) 1.972 .
C(2) H(21) 3.429 .
C(2) H(31) 2.895 .
C(3) H(2) 2.111 .
C(3) H(3) 3.318 .
C(3) H(5) 2.455 .
C(3) H(7) 3.057 2_554
C(3) H(11) 3.090 1_565
C(3) H(31) 3.349 .
C(4) H(1) 2.105 .
C(4) H(3) 2.092 .
C(4) H(4) 3.354 .
C(4) H(7) 3.245 2_554
C(4) H(11) 3.116 1_565
C(4) H(17) 3.570 2_564
C(4) H(20) 3.283 2_564
C(5) H(1) 3.323 .
C(5) H(2) 2.108 .
C(5) H(4) 2.115 .
C(5) H(20) 3.355 2_564
C(6) H(2) 3.353 .
C(6) H(3) 2.100 .
C(6) H(24) 3.597 2_564
C(6) H(28) 3.304 2_554
C(6) H(30) 3.297 .
C(6) H(31) 3.459 .
C(7) H(1) 2.667 .
C(7) H(9) 3.045 .
C(7) H(13) 3.173 .
C(7) H(16) 3.052 .
C(7) H(21) 2.757 .
C(7) H(31) 3.388 .
C(8) H(5) 2.462 .
C(8) H(6) 3.335 .
C(8) H(8) 3.348 .
C(8) H(9) 2.624 .
C(8) H(13) 3.309 .
C(8) H(16) 2.709 .
C(8) H(21) 3.299 .
C(8) H(24) 3.476 4_454
C(9) H(5) 3.231 .
C(9) H(6) 2.127 .
C(9) H(7) 3.368 .
C(9) H(9) 2.122 .
C(9) H(10) 2.778 .
C(9) H(11) 3.331 .
C(9) H(12) 2.638 .
C(9) H(13) 2.677 .
C(9) H(14) 3.325 .
C(9) H(15) 2.691 .
C(9) H(24) 3.167 4_454
C(10) H(7) 2.112 .
C(10) H(8) 3.331 .
C(10) H(9) 3.386 .
C(10) H(10) 2.821 .
C(10) H(12) 3.075 .
C(10) H(13) 3.473 .
C(10) H(15) 2.928 .
C(10) H(24) 2.912 4_454
C(11) H(6) 2.102 .
C(11) H(8) 2.095 .
C(11) H(24) 3.043 4_454
C(11) H(30) 3.148 3_445
C(12) H(6) 3.330 .
C(12) H(7) 2.098 .
C(12) H(16) 3.386 .
C(12) H(18) 2.623 .
C(12) H(19) 3.337 .
C(12) H(22) 3.076 .
C(12) H(23) 3.583 4_454
C(12) H(24) 3.399 4_454
C(13) H(5) 3.025 .
C(13) H(7) 3.361 .
C(13) H(8) 2.111 .
C(13) H(16) 2.142 .
C(13) H(17) 3.342 .
C(13) H(18) 2.644 .
C(13) H(19) 2.847 .
C(13) H(20) 3.327 .
C(13) H(21) 2.738 .
C(13) H(22) 2.695 .
C(14) H(6) 2.715 .
C(14) H(10) 2.043 .
C(14) H(11) 2.050 .
C(14) H(12) 2.046 .
C(14) H(13) 2.067 .
C(14) H(14) 2.068 .
C(14) H(15) 2.067 .
C(14) H(18) 3.211 2_554
C(15) H(6) 2.769 .
C(15) H(9) 2.107 .
C(15) H(13) 3.338 .
C(15) H(14) 2.683 .
C(15) H(15) 2.725 .
C(15) H(20) 3.501 1_545
C(15) H(21) 3.508 1_545
C(15) H(26) 3.475 4_444
C(15) H(29) 3.354 1_545
C(15) H(31) 3.344 1_545
C(16) H(6) 3.145 .
C(16) H(8) 3.194 2_554
C(16) H(9) 2.120 .
C(16) H(10) 2.641 .
C(16) H(11) 2.758 .
C(16) H(12) 3.339 .
C(16) H(18) 3.019 2_554
C(16) H(24) 3.469 4_454
C(16) H(25) 3.031 4_454
C(16) H(26) 3.407 4_444
C(17) H(5) 3.328 .
C(17) H(8) 2.722 .
C(17) H(17) 2.086 .
C(17) H(18) 2.080 .
C(17) H(19) 2.088 .
C(17) H(20) 2.044 .
C(17) H(21) 2.045 .
C(17) H(22) 2.048 .
C(17) H(28) 3.537 .
C(18) H(8) 2.725 .
C(18) H(9) 3.177 2_555
C(18) H(14) 3.317 2_555
C(18) H(16) 2.059 .
C(18) H(20) 2.606 .
C(18) H(21) 3.331 .
C(18) H(22) 2.745 .
C(18) H(28) 3.203 .
C(19) H(2) 3.201 2_565
C(19) H(5) 3.150 .
C(19) H(8) 3.307 .
C(19) H(10) 3.422 1_565
C(19) H(16) 2.107 .
C(19) H(17) 2.550 .
C(19) H(18) 2.835 .
C(19) H(19) 3.306 .
C(19) H(23) 3.107 4_454
C(20) H(1) 3.315 4_555
C(20) H(16) 2.497 .
C(20) H(19) 3.411 .
C(20) H(23) 3.359 .
C(20) H(25) 3.341 .
C(20) H(26) 2.764 .
C(20) H(27) 3.295 .
C(20) H(28) 2.754 .
C(20) H(29) 3.288 .
C(20) H(30) 2.779 .
C(20) H(31) 2.743 .
C(21) H(1) 3.162 4_555
C(21) H(5) 3.474 4_555
C(21) H(16) 3.042 .
C(21) H(17) 3.448 .
C(21) H(19) 2.909 .
C(21) H(23) 2.119 .
C(21) H(24) 3.351 .
C(21) H(26) 2.024 .
C(21) H(27) 2.018 .
C(21) H(28) 2.022 .
C(22) H(5) 3.021 4_555
C(22) H(17) 3.445 .
C(22) H(19) 3.341 .
C(22) H(21) 3.312 4_555
C(22) H(22) 3.430 4_555
C(22) H(24) 2.097 .
C(22) H(25) 3.328 .
C(22) H(26) 3.131 .
C(22) H(27) 2.557 .
C(22) H(28) 3.114 .
C(23) H(3) 3.312 2_565
C(23) H(5) 3.104 4_555
C(23) H(13) 3.160 4_555
C(23) H(15) 3.555 4_555
C(23) H(23) 2.097 .
C(23) H(25) 2.098 .
C(24) H(3) 2.987 2_565
C(24) H(13) 2.888 4_555
C(24) H(15) 3.347 4_555
C(24) H(23) 3.331 .
C(24) H(24) 2.106 .
C(24) H(29) 2.554 .
C(24) H(30) 3.129 .
C(24) H(31) 3.113 .
C(25) H(7) 3.346 3_555
C(25) H(16) 3.058 .
C(25) H(24) 3.361 .
C(25) H(25) 2.116 .
C(25) H(29) 2.025 .
C(25) H(30) 2.035 .
C(25) H(31) 2.020 .
C(26) H(1) 3.484 4_555
C(26) H(4) 3.285 2_555
C(26) H(6) 3.591 4_545
C(26) H(10) 3.287 4_545
C(26) H(15) 3.436 4_545
C(26) H(16) 3.524 .
C(26) H(19) 2.905 .
C(26) H(23) 2.722 .
C(27) H(7) 3.168 3_555
C(27) H(11) 3.429 1_565
C(27) H(12) 3.270 1_565
C(27) H(16) 3.567 .
C(27) H(25) 2.711 .
H(1) C(1) 3.360 .
H(1) C(2) 2.121 .
H(1) C(4) 2.105 .
H(1) C(5) 3.323 .
H(1) C(7) 2.667 .
H(1) C(20) 3.315 4_454
H(1) C(21) 3.162 4_454
H(1) C(26) 3.484 4_454
H(1) H(2) 2.428 .
H(1) H(5) 2.253 .
H(1) H(7) 2.986 2_554
H(1) H(10) 3.283 1_565
H(1) H(11) 3.083 1_565
H(1) H(21) 3.242 .
H(1) H(26) 2.949 4_454
H(2) Cl(2) 2.926 4_454
H(2) C(2) 3.355 .
H(2) C(3) 2.111 .
H(2) C(5) 2.108 .
H(2) C(6) 3.353 .
H(2) C(19) 3.201 2_564
H(2) H(1) 2.428 .
H(2) H(3) 2.410 .
H(2) H(6) 3.349 2_554
H(2) H(7) 3.359 2_554
H(2) H(11) 3.091 1_565
H(2) H(14) 3.313 1_565
H(2) H(17) 3.108 2_564
H(2) H(20) 2.561 2_564
H(2) H(22) 2.993 2_564
H(3) Cl(1) 3.438 2_554
H(3) C(1) 3.339 .
H(3) C(3) 3.318 .
H(3) C(4) 2.092 .
H(3) C(6) 2.100 .
H(3) C(23) 3.312 2_564
H(3) C(24) 2.987 2_564
H(3) H(2) 2.410 .
H(3) H(4) 2.423 .
H(3) H(12) 2.946 2_554
H(3) H(17) 3.184 2_564
H(3) H(20) 2.697 2_564
H(3) H(24) 3.389 2_564
H(3) H(25) 2.802 2_564
H(4) Cl(1) 3.169 2_554
H(4) O(1) 2.629 .
H(4) C(1) 2.134 .
H(4) C(2) 3.371 .
H(4) C(4) 3.354 .
H(4) C(5) 2.115 .
H(4) C(26) 3.285 2_554
H(4) H(3) 2.423 .
H(4) H(6) 3.441 3_555
H(4) H(15) 3.411 3_555
H(4) H(24) 3.073 2_564
H(4) H(25) 3.126 2_564
H(4) H(26) 3.451 2_554
H(4) H(27) 3.296 2_554
H(4) H(28) 2.636 2_554
H(4) H(30) 3.484 .
H(5) N(1) 2.013 .
H(5) C(1) 3.239 .
H(5) C(2) 1.972 .
H(5) C(3) 2.455 .
H(5) C(8) 2.462 .
H(5) C(9) 3.231 .
H(5) C(13) 3.025 .
H(5) C(17) 3.328 .
H(5) C(19) 3.150 .
H(5) C(21) 3.474 4_454
H(5) C(22) 3.021 4_454
H(5) C(23) 3.104 4_454
H(5) H(1) 2.253 .
H(5) H(9) 3.540 .
H(5) H(13) 3.015 .
H(5) H(16) 3.363 .
H(5) H(21) 2.369 .
H(5) H(22) 3.562 .
H(5) H(23) 3.242 4_454
H(5) H(24) 3.365 4_454
H(6) C(8) 3.335 .
H(6) C(9) 2.127 .
H(6) C(11) 2.102 .
H(6) C(12) 3.330 .
H(6) C(14) 2.715 .
H(6) C(15) 2.769 .
H(6) C(16) 3.145 .
H(6) C(26) 3.591 4_444
H(6) H(2) 3.349 2_555
H(6) H(4) 3.441 3_445
H(6) H(7) 2.420 .
H(6) H(10) 2.270 .
H(6) H(12) 2.975 .
H(6) H(15) 2.654 .
H(6) H(24) 3.280 4_454
H(6) H(26) 3.352 4_444
H(6) H(27) 3.052 4_444
H(7) C(3) 3.057 2_555
H(7) C(4) 3.245 2_555
H(7) C(9) 3.368 .
H(7) C(10) 2.112 .
H(7) C(12) 2.098 .
H(7) C(13) 3.361 .
H(7) C(25) 3.346 3_445
H(7) C(27) 3.168 3_445
H(7) H(1) 2.986 2_555
H(7) H(2) 3.359 2_555
H(7) H(6) 2.420 .
H(7) H(8) 2.400 .
H(7) H(24) 3.485 4_454
H(7) H(29) 3.547 3_445
H(7) H(30) 2.404 3_445
H(8) C(8) 3.348 .
H(8) C(10) 3.331 .
H(8) C(11) 2.095 .
H(8) C(13) 2.111 .
H(8) C(16) 3.194 2_555
H(8) C(17) 2.722 .
H(8) C(18) 2.725 .
H(8) C(19) 3.307 .
H(8) H(7) 2.400 .
H(8) H(13) 2.649 2_555
H(8) H(14) 2.896 2_555
H(8) H(17) 3.465 .
H(8) H(18) 2.063 .
H(8) H(19) 3.192 .
H(8) H(22) 2.877 .
H(9) V(1) 3.282 .
H(9) Cl(1) 3.024 .
H(9) O(1) 3.456 .
H(9) N(1) 2.458 .
H(9) C(7) 3.045 .
H(9) C(8) 2.624 .
H(9) C(9) 2.122 .
H(9) C(10) 3.386 .
H(9) C(15) 2.107 .
H(9) C(16) 2.120 .
H(9) C(18) 3.177 2_554
H(9) H(5) 3.540 .
H(9) H(10) 2.877 .
H(9) H(11) 2.314 .
H(9) H(12) 2.431 .
H(9) H(13) 2.379 .
H(9) H(14) 2.384 .
H(9) H(15) 2.897 .
H(9) H(17) 3.210 2_554
H(9) H(18) 2.514 2_554
H(9) H(19) 3.354 2_554
H(10) C(9) 2.778 .
H(10) C(10) 2.821 .
H(10) C(14) 2.043 .
H(10) C(16) 2.641 .
H(10) C(19) 3.422 1_545
H(10) C(26) 3.287 4_444
H(10) H(1) 3.283 1_545
H(10) H(6) 2.270 .
H(10) H(9) 2.877 .
H(10) H(11) 1.551 .
H(10) H(12) 1.551 .
H(10) H(13) 3.525 .
H(10) H(14) 2.855 .
H(10) H(15) 2.500 .
H(10) H(20) 3.098 1_545
H(10) H(21) 2.940 1_545
H(10) H(26) 2.666 4_444
H(10) H(27) 3.052 4_444
H(11) C(3) 3.090 1_545
H(11) C(4) 3.116 1_545
H(11) C(9) 3.331 .
H(11) C(14) 2.050 .
H(11) C(16) 2.758 .
H(11) C(27) 3.429 1_545
H(11) H(1) 3.083 1_545
H(11) H(2) 3.091 1_545
H(11) H(9) 2.314 .
H(11) H(10) 1.551 .
H(11) H(12) 1.551 .
H(11) H(13) 3.595 .
H(11) H(14) 2.581 .
H(11) H(15) 3.084 .
H(11) H(17) 3.404 2_554
H(11) H(18) 3.569 2_554
H(11) H(29) 3.043 1_545
H(11) H(31) 2.928 1_545
H(12) Cl(1) 2.989 .
H(12) C(9) 2.638 .
H(12) C(10) 3.075 .
H(12) C(14) 2.046 .
H(12) C(16) 3.339 .
H(12) C(27) 3.270 1_545
H(12) H(3) 2.946 2_555
H(12) H(6) 2.975 .
H(12) H(9) 2.431 .
H(12) H(10) 1.551 .
H(12) H(11) 1.551 .
H(12) H(14) 3.574 .
H(12) H(15) 3.553 .
H(12) H(20) 3.059 1_545
H(12) H(21) 3.426 1_545
H(12) H(25) 3.586 1_545
H(12) H(29) 2.790 1_545
H(12) H(31) 2.958 1_545
H(13) N(1) 3.427 .
H(13) C(7) 3.173 .
H(13) C(8) 3.309 .
H(13) C(9) 2.677 .
H(13) C(10) 3.473 .
H(13) C(14) 2.067 .
H(13) C(15) 3.338 .
H(13) C(23) 3.160 4_454
H(13) C(24) 2.888 4_454
H(13) H(5) 3.015 .
H(13) H(8) 2.649 2_554
H(13) H(9) 2.379 .
H(13) H(10) 3.525 .
H(13) H(11) 3.595 .
H(13) H(14) 1.551 .
H(13) H(15) 1.551 .
H(13) H(18) 2.980 2_554
H(13) H(24) 3.087 4_454
H(13) H(25) 2.574 4_454
H(14) Cl(2) 3.160 4_444
H(14) C(9) 3.325 .
H(14) C(14) 2.068 .
H(14) C(15) 2.683 .
H(14) C(18) 3.317 2_554
H(14) H(2) 3.313 1_545
H(14) H(8) 2.896 2_554
H(14) H(9) 2.384 .
H(14) H(10) 2.855 .
H(14) H(11) 2.581 .
H(14) H(12) 3.574 .
H(14) H(13) 1.551 .
H(14) H(15) 1.551 .
H(14) H(17) 3.322 2_554
H(14) H(18) 2.544 2_554
H(14) H(22) 3.249 2_554
H(14) H(25) 3.490 4_454
H(14) H(26) 3.397 4_444
H(15) Cl(1) 3.462 4_444
H(15) C(9) 2.691 .
H(15) C(10) 2.928 .
H(15) C(14) 2.067 .
H(15) C(15) 2.725 .
H(15) C(23) 3.555 4_454
H(15) C(24) 3.347 4_454
H(15) C(26) 3.436 4_444
H(15) H(4) 3.411 3_445
H(15) H(6) 2.654 .
H(15) H(9) 2.897 .
H(15) H(10) 2.500 .
H(15) H(11) 3.084 .
H(15) H(12) 3.553 .
H(15) H(13) 1.551 .
H(15) H(14) 1.551 .
H(15) H(24) 3.111 4_454
H(15) H(25) 2.668 4_454
H(15) H(26) 2.689 4_444
H(15) H(28) 3.560 4_444
H(16) V(1) 3.260 .
H(16) N(1) 2.524 .
H(16) N(2) 2.408 .
H(16) C(7) 3.052 .
H(16) C(8) 2.709 .
H(16) C(12) 3.386 .
H(16) C(13) 2.142 .
H(16) C(18) 2.059 .
H(16) C(19) 2.107 .
H(16) C(20) 2.497 .
H(16) C(21) 3.042 .
H(16) C(25) 3.058 .
H(16) C(26) 3.524 .
H(16) C(27) 3.567 .
H(16) H(5) 3.363 .
H(16) H(17) 2.402 .
H(16) H(18) 2.838 .
H(16) H(19) 2.234 .
H(16) H(20) 2.357 .
H(16) H(21) 2.377 .
H(16) H(22) 2.886 .
H(16) H(28) 3.017 .
H(16) H(31) 3.061 .
H(17) C(4) 3.570 2_565
H(17) C(13) 3.342 .
H(17) C(17) 2.086 .
H(17) C(19) 2.550 .
H(17) C(21) 3.448 .
H(17) C(22) 3.445 .
H(17) H(2) 3.108 2_565
H(17) H(3) 3.184 2_565
H(17) H(8) 3.465 .
H(17) H(9) 3.210 2_555
H(17) H(11) 3.404 2_555
H(17) H(14) 3.322 2_555
H(17) H(16) 2.402 .
H(17) H(18) 1.551 .
H(17) H(19) 1.551 .
H(17) H(20) 2.296 .
H(17) H(21) 3.424 .
H(17) H(22) 2.830 .
H(18) O(1) 3.496 2_555
H(18) C(12) 2.623 .
H(18) C(13) 2.644 .
H(18) C(14) 3.211 2_555
H(18) C(16) 3.019 2_555
H(18) C(17) 2.080 .
H(18) C(19) 2.835 .
H(18) H(8) 2.063 .
H(18) H(9) 2.514 2_555
H(18) H(11) 3.569 2_555
H(18) H(13) 2.980 2_555
H(18) H(14) 2.544 2_555
H(18) H(16) 2.838 .
H(18) H(17) 1.551 .
H(18) H(19) 1.551 .
H(18) H(20) 3.059 .
H(18) H(22) 2.749 .
H(19) O(1) 2.958 2_555
H(19) C(1) 3.430 2_555
H(19) C(12) 3.337 .
H(19) C(13) 2.847 .
H(19) C(17) 2.088 .
H(19) C(19) 3.306 .
H(19) C(20) 3.411 .
H(19) C(21) 2.909 .
H(19) C(22) 3.341 .
H(19) C(26) 2.905 .
H(19) H(8) 3.192 .
H(19) H(9) 3.354 2_555
H(19) H(16) 2.234 .
H(19) H(17) 1.551 .
H(19) H(18) 1.551 .
H(19) H(20) 3.394 .
H(19) H(23) 3.558 .
H(19) H(27) 3.110 .
H(19) H(28) 2.349 .
H(20) C(4) 3.283 2_565
H(20) C(5) 3.355 2_565
H(20) C(13) 3.327 .
H(20) C(15) 3.501 1_565
H(20) C(17) 2.044 .
H(20) C(18) 2.606 .
H(20) H(2) 2.561 2_565
H(20) H(3) 2.697 2_565
H(20) H(10) 3.098 1_565
H(20) H(12) 3.059 1_565
H(20) H(16) 2.357 .
H(20) H(17) 2.296 .
H(20) H(18) 3.059 .
H(20) H(19) 3.394 .
H(20) H(21) 1.552 .
H(20) H(22) 1.551 .
H(20) H(31) 3.486 .
H(21) N(1) 3.197 .
H(21) C(2) 3.429 .
H(21) C(7) 2.757 .
H(21) C(8) 3.299 .
H(21) C(13) 2.738 .
H(21) C(15) 3.508 1_565
H(21) C(17) 2.045 .
H(21) C(18) 3.331 .
H(21) C(22) 3.312 4_454
H(21) H(1) 3.242 .
H(21) H(5) 2.369 .
H(21) H(10) 2.940 1_565
H(21) H(12) 3.426 1_565
H(21) H(16) 2.377 .
H(21) H(17) 3.424 .
H(21) H(20) 1.552 .
H(21) H(22) 1.551 .
H(21) H(23) 2.837 4_454
H(21) H(27) 3.259 4_454
H(21) H(31) 3.350 .
H(22) Cl(2) 2.907 3_455
H(22) C(12) 3.076 .
H(22) C(13) 2.695 .
H(22) C(17) 2.048 .
H(22) C(18) 2.745 .
H(22) C(22) 3.430 4_454
H(22) H(2) 2.993 2_565
H(22) H(5) 3.562 .
H(22) H(8) 2.877 .
H(22) H(14) 3.249 2_555
H(22) H(16) 2.886 .
H(22) H(17) 2.830 .
H(22) H(18) 2.749 .
H(22) H(20) 1.551 .
H(22) H(21) 1.551 .
H(22) H(23) 2.553 4_454
H(22) H(27) 3.263 4_454
H(23) Cl(2) 3.401 2_555
H(23) C(12) 3.583 4_555
H(23) C(19) 3.107 4_555
H(23) C(20) 3.359 .
H(23) C(21) 2.119 .
H(23) C(23) 2.097 .
H(23) C(24) 3.331 .
H(23) C(26) 2.722 .
H(23) H(5) 3.242 4_555
H(23) H(19) 3.558 .
H(23) H(21) 2.837 4_555
H(23) H(22) 2.553 4_555
H(23) H(24) 2.404 .
H(23) H(26) 3.374 .
H(23) H(27) 2.369 .
H(23) H(28) 3.346 .
H(24) C(6) 3.597 2_565
H(24) C(8) 3.476 4_555
H(24) C(9) 3.167 4_555
H(24) C(10) 2.912 4_555
H(24) C(11) 3.043 4_555
H(24) C(12) 3.399 4_555
H(24) C(16) 3.469 4_555
H(24) C(21) 3.351 .
H(24) C(22) 2.097 .
H(24) C(24) 2.106 .
H(24) C(25) 3.361 .
H(24) H(3) 3.389 2_565
H(24) H(4) 3.073 2_565
H(24) H(5) 3.365 4_555
H(24) H(6) 3.280 4_555
H(24) H(7) 3.485 4_555
H(24) H(13) 3.087 4_555
H(24) H(15) 3.111 4_555
H(24) H(23) 2.404 .
H(24) H(25) 2.412 .
H(24) H(30) 3.558 2_565
H(25) Cl(1) 2.825 1_565
H(25) C(16) 3.031 4_555
H(25) C(20) 3.341 .
H(25) C(22) 3.328 .
H(25) C(23) 2.098 .
H(25) C(25) 2.116 .
H(25) C(27) 2.711 .
H(25) H(3) 2.802 2_565
H(25) H(4) 3.126 2_565
H(25) H(12) 3.586 1_565
H(25) H(13) 2.574 4_555
H(25) H(14) 3.490 4_555
H(25) H(15) 2.668 4_555
H(25) H(24) 2.412 .
H(25) H(29) 2.355 .
H(25) H(30) 3.354 .
H(25) H(31) 3.346 .
H(26) V(1) 3.563 .
H(26) Cl(1) 3.386 .
H(26) N(2) 2.804 .
H(26) C(15) 3.475 4_545
H(26) C(16) 3.407 4_545
H(26) C(20) 2.764 .
H(26) C(21) 2.024 .
H(26) C(22) 3.131 .
H(26) H(1) 2.949 4_555
H(26) H(4) 3.451 2_555
H(26) H(6) 3.352 4_545
H(26) H(10) 2.666 4_545
H(26) H(14) 3.397 4_545
H(26) H(15) 2.689 4_545
H(26) H(23) 3.374 .
H(26) H(27) 1.551 .
H(26) H(28) 1.551 .
H(27) Cl(2) 3.042 2_555
H(27) O(1) 3.327 2_555
H(27) C(20) 3.295 .
H(27) C(21) 2.018 .
H(27) C(22) 2.557 .
H(27) H(4) 3.296 2_555
H(27) H(6) 3.052 4_545
H(27) H(10) 3.052 4_545
H(27) H(19) 3.110 .
H(27) H(21) 3.259 4_555
H(27) H(22) 3.263 4_555
H(27) H(23) 2.369 .
H(27) H(26) 1.551 .
H(27) H(28) 1.551 .
H(28) V(1) 3.530 .
H(28) Cl(1) 3.049 .
H(28) O(1) 3.273 2_555
H(28) N(2) 2.762 .
H(28) C(6) 3.304 2_555
H(28) C(17) 3.537 .
H(28) C(18) 3.203 .
H(28) C(20) 2.754 .
H(28) C(21) 2.022 .
H(28) C(22) 3.114 .
H(28) H(4) 2.636 2_555
H(28) H(15) 3.560 4_545
H(28) H(16) 3.017 .
H(28) H(19) 2.349 .
H(28) H(23) 3.346 .
H(28) H(26) 1.551 .
H(28) H(27) 1.551 .
H(29) Cl(1) 3.365 1_565
H(29) C(15) 3.354 1_565
H(29) C(20) 3.288 .
H(29) C(24) 2.554 .
H(29) C(25) 2.025 .
H(29) H(7) 3.547 3_555
H(29) H(11) 3.043 1_565
H(29) H(12) 2.790 1_565
H(29) H(25) 2.355 .
H(29) H(30) 1.551 .
H(29) H(31) 1.551 .
H(30) O(1) 3.398 .
H(30) N(2) 2.853 .
H(30) C(1) 3.181 .
H(30) C(6) 3.297 .
H(30) C(11) 3.148 3_555
H(30) C(20) 2.779 .
H(30) C(24) 3.129 .
H(30) C(25) 2.035 .
H(30) H(4) 3.484 .
H(30) H(7) 2.404 3_555
H(30) H(24) 3.558 2_564
H(30) H(25) 3.354 .
H(30) H(29) 1.551 .
H(30) H(31) 1.551 .
H(31) O(1) 3.441 .
H(31) N(2) 2.783 .
H(31) C(1) 2.957 .
H(31) C(2) 2.895 .
H(31) C(3) 3.349 .
H(31) C(6) 3.459 .
H(31) C(7) 3.388 .
H(31) C(15) 3.344 1_565
H(31) C(20) 2.743 .
H(31) C(24) 3.113 .
H(31) C(25) 2.020 .
H(31) H(11) 2.928 1_565
H(31) H(12) 2.958 1_565
H(31) H(16) 3.061 .
H(31) H(20) 3.486 .
H(31) H(21) 3.350 .
H(31) H(25) 3.346 .
H(31) H(29) 1.551 .
H(31) H(30) 1.551 .

loop_
_geom_torsion_atom_site_label_1
_geom_torsion_atom_site_label_2
_geom_torsion_atom_site_label_3
_geom_torsion_atom_site_label_4
_geom_torsion
Cl(1) V(1) O(1) C(1) 118.2(4)
Cl(1) V(1) N(1) C(7) -164.2(3)
Cl(1) V(1) N(1) C(8) 18.5(3)
Cl(1) V(1) N(2) C(20) 64(8)
Cl(2) V(1) O(1) C(1) -145.9(4)
Cl(2) V(1) N(1) C(7) -87.1(6)
Cl(2) V(1) N(1) C(8) 95.5(6)
Cl(2) V(1) N(2) C(20) -31(8)
O(1) V(1) N(1) C(7) -22.9(3)
O(1) V(1) N(1) C(8) 159.8(3)
N(1) V(1) O(1) C(1) 45.0(4)
O(1) V(1) N(2) C(20) -127(8)
N(2) V(1) O(1) C(1) -46.6(4)
N(1) V(1) N(2) C(20) 150(8)
N(2) V(1) N(1) C(7) 87.7(3)
N(2) V(1) N(1) C(8) -89.6(3)
V(1) O(1) C(1) C(2) -41.3(6)
V(1) O(1) C(1) C(6) 141.1(4)
V(1) N(1) C(7) C(2) 1.8(6)
V(1) N(1) C(8) C(9) -89.9(4)
V(1) N(1) C(8) C(13) 92.8(4)
C(7) N(1) C(8) C(9) 92.6(4)
C(7) N(1) C(8) C(13) -84.8(4)
C(8) N(1) C(7) C(2) 179.4(4)
V(1) N(2) C(20) C(21) -47(8)
V(1) N(2) C(20) C(25) 134(8)
O(1) C(1) C(2) C(3) -177.7(3)
O(1) C(1) C(2) C(7) -0.2(5)
O(1) C(1) C(6) C(5) 179.1(4)
C(2) C(1) C(6) C(5) 1.5(7)
C(6) C(1) C(2) C(3) -0.0(6)
C(6) C(1) C(2) C(7) 177.4(4)
C(1) C(2) C(3) C(4) -2.2(6)
C(1) C(2) C(7) N(1) 15.1(7)
C(3) C(2) C(7) N(1) -167.5(4)
C(7) C(2) C(3) C(4) -179.6(4)
C(2) C(3) C(4) C(5) 2.9(7)
C(3) C(4) C(5) C(6) -1.5(7)
C(4) C(5) C(6) C(1) -0.7(7)
N(1) C(8) C(9) C(10) -174.5(3)
N(1) C(8) C(9) C(14) 3.9(5)
N(1) C(8) C(13) C(12) 173.8(3)
N(1) C(8) C(13) C(17) -4.6(5)
C(9) C(8) C(13) C(12) -3.5(6)
C(9) C(8) C(13) C(17) 178.1(3)
C(13) C(8) C(9) C(10) 2.7(6)
C(13) C(8) C(9) C(14) -178.9(3)
C(8) C(9) C(10) C(11) -0.6(6)
C(8) C(9) C(14) C(15) 132.7(4)
C(8) C(9) C(14) C(16) -104.2(5)
C(10) C(9) C(14) C(15) -48.9(5)
C(10) C(9) C(14) C(16) 74.2(5)
C(14) C(9) C(10) C(11) -179.1(4)
C(9) C(10) C(11) C(12) -0.4(7)
C(10) C(11) C(12) C(13) -0.5(7)
C(11) C(12) C(13) C(8) 2.3(6)
C(11) C(12) C(13) C(17) -179.3(4)
C(8) C(13) C(17) C(18) -140.0(4)
C(8) C(13) C(17) C(19) 96.5(6)
C(12) C(13) C(17) C(18) 41.7(6)
C(12) C(13) C(17) C(19) -81.8(6)
N(2) C(20) C(21) C(22) -175.8(5)
N(2) C(20) C(21) C(26) 2.0(9)
N(2) C(20) C(25) C(24) 176.4(5)
N(2) C(20) C(25) C(27) -1.8(9)
C(21) C(20) C(25) C(24) -2.3(9)
C(21) C(20) C(25) C(27) 179.5(6)
C(25) C(20) C(21) C(22) 3.0(9)
C(25) C(20) C(21) C(26) -179.3(6)
C(20) C(21) C(22) C(23) -2.5(9)
C(26) C(21) C(22) C(23) 179.7(6)
C(21) C(22) C(23) C(24) 1.6(10)
C(22) C(23) C(24) C(25) -0.9(10)
C(23) C(24) C(25) C(20) 1.2(9)
C(23) C(24) C(25) C(27) 179.4(6)
